data_2108289
loop_
_publ_author_name
'Bujak, Maciej'

_publ_section_title
;
 Melting point, molecular symmetry and aggregation of tetrachlorobenzene
 isomers: the role of halogen bonding
;
_journal_coeditor_code XK5047SUP1
_journal_issue 5
_journal_name_full 'Acta Crystallographica Section B'
_journal_page_first 458
_journal_page_last 466
_journal_paper_doi 10.1107/S2052520618012295
_journal_volume 74
_journal_year 2018
_chemical_formula_moiety 'C6 H2 Cl4'
_chemical_formula_sum 'C6 H2 Cl4'
_chemical_formula_weight 215.88
_chemical_melting_point 320.7
_chemical_name_systematic
; 
 1,2,3,4-Tetrachlorobenzene 
;
_space_group_crystal_system monoclinic
_space_group_IT_number 14
_space_group_name_Hall '-P 2ybc'
_space_group_name_H-M_alt 'P 1 21/c 1'
_symmetry_space_group_name_Hall '-P 2ybc'
_symmetry_space_group_name_H-M 'P 1 21/c 1'
_atom_sites_solution_hydrogens difmap
_atom_sites_solution_primary direct
_atom_sites_solution_secondary difmap
_audit_creation_method SHELXL-97
_cell_angle_alpha 90.00
_cell_angle_beta 89.674(3)
_cell_angle_gamma 90.00
_cell_formula_units_Z 4
_cell_length_a 3.79937(12)
_cell_length_b 14.8635(4)
_cell_length_c 13.3272(4)
_cell_measurement_reflns_used 3724
_cell_measurement_temperature 90.0(1)
_cell_measurement_theta_max 29.41
_cell_measurement_theta_min 3.13
_cell_volume 752.60(4)
_computing_cell_refinement 'CrysAlisPro ver. 1.171.39.15e (Rigaku Oxford Diffraction, 2015)'
_computing_data_collection 'CrysAlis CCD ver. 1.171.33.57 (Oxford Diffraction Ltd., 2010)'
_computing_data_reduction 'CrysAlisPro ver. 1.171.39.15e (Rigaku Oxford Diffraction, 2015)'
_computing_molecular_graphics 'Mercury (C.F.Macrae at al., 2008)'
_computing_publication_material 'SHELXL-97 (G.M.Sheldrick, 2008, 2015)'
_computing_structure_refinement 'SHELXL-97 (G.M.Sheldrick, 2008, 2015)'
_computing_structure_solution 'SHELXS-97 (G.M.Sheldrick, 2008)'
_diffrn_ambient_temperature 90.0(1)
_diffrn_measured_fraction_theta_full 0.991
_diffrn_measured_fraction_theta_max 0.991
_diffrn_measurement_device_type Xcalibur
_diffrn_measurement_method \w--scan
_diffrn_radiation_monochromator graphite
_diffrn_radiation_source 'fine-focus sealed tube'
_diffrn_radiation_type MoK\a
_diffrn_radiation_wavelength 0.71073
_diffrn_reflns_av_R_equivalents 0.0201
_diffrn_reflns_av_sigmaI/netI 0.0214
_diffrn_reflns_limit_h_max 4
_diffrn_reflns_limit_h_min -4
_diffrn_reflns_limit_k_max 18
_diffrn_reflns_limit_k_min -15
_diffrn_reflns_limit_l_max 16
_diffrn_reflns_limit_l_min -16
_diffrn_reflns_number 4993
_diffrn_reflns_theta_full 25.99
_diffrn_reflns_theta_max 25.99
_diffrn_reflns_theta_min 3.06
_exptl_absorpt_coefficient_mu 1.479
_exptl_absorpt_correction_T_max 1.000
_exptl_absorpt_correction_T_min 0.953
_exptl_absorpt_correction_type multi-scan
_exptl_absorpt_process_details
;
CrysAlisPro ver. 1.171.39.15e (Rigaku Oxford Diffraction, 2015)
Empirical absorption correction using spherical harmonics,
implemented in SCALE3 ABSPACK scaling algorithm.
;
_exptl_crystal_colour colourless
_exptl_crystal_density_diffrn 1.905
_exptl_crystal_density_method 'not measured'
_exptl_crystal_description tabular
_exptl_crystal_F_000 424
_exptl_crystal_size_max 0.46
_exptl_crystal_size_mid 0.35
_exptl_crystal_size_min 0.26
_refine_diff_density_max 0.609
_refine_diff_density_min -0.506
_refine_diff_density_rms 0.127
_refine_ls_extinction_coef 0.0059(14)
_refine_ls_extinction_expression Fc\^*\^=kFc[1+0.001xFc\^2\^\l\^3\^/sin(2\q)]\^-1/4\^
_refine_ls_extinction_method SHELXL
_refine_ls_goodness_of_fit_ref 1.362
_refine_ls_hydrogen_treatment constr
_refine_ls_matrix_type full
_refine_ls_number_parameters 92
_refine_ls_number_reflns 1469
_refine_ls_number_restraints 0
_refine_ls_restrained_S_all 1.362
_refine_ls_R_factor_all 0.0562
_refine_ls_R_factor_gt 0.0524
_refine_ls_shift/su_max 0.000
_refine_ls_shift/su_mean 0.000
_refine_ls_structure_factor_coef Fsqd
_refine_ls_weighting_details
;
 calc w=1/[\s\^2\^(Fo\^2\^)+(0.0000P)\^2\^+6.5793P] where
 P=(Fo\^2\^+2Fc\^2\^)/3
;
_refine_ls_weighting_scheme calc
_refine_ls_wR_factor_gt 0.1302
_refine_ls_wR_factor_ref 0.1312
_reflns_number_gt 1343
_reflns_number_total 1469
_reflns_threshold_expression >2sigma(I)
_cod_data_source_file xk5047sup1.cif
_cod_data_source_block 1234TCB_90K
_cod_depositor_comments
;
The following automatic conversions were performed:

'_space_group_crystal_system' value 'Monoclinic' changed to
'monoclinic' according to
/home/data/users/saulius/crontab/automatic-downloads/rss-feeds/IUCr/lib/dictionaries/cif_core.dic
dictionary named 'cif_core.dic' version 2.4.2 from 2011-04-26.

Automatic conversion script
Id: cif_fix_values 4973 2017-02-22 13:04:09Z antanas 
;
_cod_database_code 2108289

loop_
_symmetry_equiv_pos_as_xyz
'x, y, z'
'-x, y+1/2, -z+1/2'
'-x, -y, -z'
'x, -y-1/2, z-1/2'

loop_
_atom_site_label
_atom_site_type_symbol
_atom_site_fract_x
_atom_site_fract_y
_atom_site_fract_z
_atom_site_U_iso_or_equiv
_atom_site_adp_type
_atom_site_occupancy
_atom_site_symmetry_multiplicity
_atom_site_calc_flag
_atom_site_refinement_flags
C1 C 0.1177(14) 0.2518(4) 0.1684(4) 0.0151(11) Uani 1 1 d .
Cl1 Cl -0.0570(4) 0.17365(9) 0.08651(11) 0.0204(4) Uani 1 1 d .
C2 C 0.1575(15) 0.3414(4) 0.1394(4) 0.0153(11) Uani 1 1 d .
Cl2 Cl 0.0294(4) 0.37671(10) 0.02238(10) 0.0195(4) Uani 1 1 d .
C3 C 0.3025(15) 0.4025(4) 0.2074(4) 0.0160(11) Uani 1 1 d .
Cl3 Cl 0.3591(4) 0.51373(9) 0.17186(11) 0.0215(4) Uani 1 1 d .
C4 C 0.4009(14) 0.3745(4) 0.3023(4) 0.0138(11) Uani 1 1 d .
Cl4 Cl 0.5782(4) 0.45046(10) 0.38660(11) 0.0203(4) Uani 1 1 d .
C5 C 0.3590(15) 0.2846(4) 0.3309(4) 0.0177(12) Uani 1 1 d .
H5 H 0.4260 0.2656 0.3945 0.021 Uiso 1 1 calc R
C6 C 0.2162(15) 0.2241(4) 0.2632(4) 0.0180(12) Uani 1 1 d .
H6 H 0.1864 0.1642 0.2817 0.022 Uiso 1 1 calc R

loop_
_atom_site_aniso_label
_atom_site_aniso_U_11
_atom_site_aniso_U_22
_atom_site_aniso_U_33
_atom_site_aniso_U_23
_atom_site_aniso_U_13
_atom_site_aniso_U_12
C1 0.011(3) 0.015(3) 0.019(3) -0.006(2) 0.003(2) -0.001(2)
Cl1 0.0205(7) 0.0160(7) 0.0246(8) -0.0057(6) -0.0013(6) -0.0017(5)
C2 0.013(3) 0.019(3) 0.013(3) -0.001(2) 0.000(2) 0.001(2)
Cl2 0.0241(8) 0.0202(7) 0.0141(7) 0.0018(5) -0.0028(5) 0.0012(6)
C3 0.013(3) 0.015(3) 0.020(3) 0.002(2) 0.002(2) 0.000(2)
Cl3 0.0261(8) 0.0134(7) 0.0250(8) 0.0028(6) -0.0032(6) -0.0017(6)
C4 0.011(3) 0.017(3) 0.014(3) -0.002(2) 0.000(2) 0.000(2)
Cl4 0.0204(7) 0.0230(7) 0.0176(7) -0.0061(6) -0.0028(5) 0.0004(6)
C5 0.015(3) 0.025(3) 0.013(3) 0.002(2) 0.000(2) 0.002(2)
C6 0.018(3) 0.014(3) 0.022(3) 0.005(2) 0.003(2) 0.000(2)

loop_
_atom_type_symbol
_atom_type_description
_atom_type_scat_dispersion_real
_atom_type_scat_dispersion_imag
_atom_type_scat_source
C C 0.0033 0.0016 'International Tables Vol C Tables 4.2.6.8 and 6.1.1.4'
H H 0.0000 0.0000 'International Tables Vol C Tables 4.2.6.8 and 6.1.1.4'
Cl Cl 0.1484 0.1585 'International Tables Vol C Tables 4.2.6.8 and 6.1.1.4'

loop_
_geom_angle_atom_site_label_1
_geom_angle_atom_site_label_2
_geom_angle_atom_site_label_3
_geom_angle
C6 C1 C2 120.6(5)
C6 C1 Cl1 118.9(4)
C2 C1 Cl1 120.5(4)
C1 C2 C3 118.8(5)
C1 C2 Cl2 120.9(4)
C3 C2 Cl2 120.3(4)
C4 C3 C2 120.4(5)
C4 C3 Cl3 120.2(4)
C2 C3 Cl3 119.4(4)
C3 C4 C5 120.3(5)
C3 C4 Cl4 120.3(4)
C5 C4 Cl4 119.4(4)
C6 C5 C4 119.2(5)
C6 C5 H5 120.4
C4 C5 H5 120.4
C1 C6 C5 120.7(5)
C1 C6 H6 119.7
C5 C6 H6 119.7

loop_
_geom_bond_atom_site_label_1
_geom_bond_atom_site_label_2
_geom_bond_distance
C1 C6 1.382(8)
C1 C2 1.395(8)
C1 Cl1 1.729(6)
C2 C3 1.399(8)
C2 Cl2 1.718(6)
C3 C4 1.385(8)
C3 Cl3 1.732(6)
C4 C5 1.398(8)
C4 Cl4 1.732(6)
C5 C6 1.386(8)
C5 H5 0.9300
C6 H6 0.9300

loop_
_geom_torsion_atom_site_label_1
_geom_torsion_atom_site_label_2
_geom_torsion_atom_site_label_3
_geom_torsion_atom_site_label_4
_geom_torsion
C6 C1 C2 C3 0.7(8)
Cl1 C1 C2 C3 -179.5(4)
C6 C1 C2 Cl2 -179.0(4)
Cl1 C1 C2 Cl2 0.8(7)
C1 C2 C3 C4 -0.7(8)
Cl2 C2 C3 C4 179.0(4)
C1 C2 C3 Cl3 179.2(4)
Cl2 C2 C3 Cl3 -1.1(7)
C2 C3 C4 C5 0.5(8)
Cl3 C3 C4 C5 -179.3(4)
C2 C3 C4 Cl4 -179.7(4)
Cl3 C3 C4 Cl4 0.5(7)
C3 C4 C5 C6 -0.3(8)
Cl4 C4 C5 C6 179.9(4)
C2 C1 C6 C5 -0.5(8)
Cl1 C1 C6 C5 179.7(4)
C4 C5 C6 C1 0.3(8)

_cod_database_fobs_code 2108289
